data_7135845
loop_
_publ_author_name
'Zhang, Bao'
'Chen, Mingliang'
'Dong, WenJing'
'Wang, Shuo'
'Tu, Bo'
'Song, Jintong'
'Xiang, Haifeng'

_publ_section_title
;
 Soft chiral-bridged binuclear Pt(II) complexes with cyclometalated
 N-heterocyclic carbene ligands for multicolor circularly polarized
 luminescence
;
_journal_name_full 'Chemical Communications'
_journal_paper_doi 10.1039/D6CC02281B
_journal_year 2026
_chemical_absolute_configuration ad
_chemical_formula_moiety 'C34 H26 F6 N8 Pt2 S4, 1[CH2Cl2]'
_chemical_formula_sum 'C35 H28 Cl2 F6 N8 Pt2 S4'
_chemical_formula_weight 1263.97
_space_group_crystal_system orthorhombic
_space_group_IT_number 19
_space_group_name_Hall 'P 2ac 2ab'
_space_group_name_H-M_alt 'P 21 21 21'
_atom_sites_solution_hydrogens geom
_atom_sites_solution_primary dual
_audit_creation_date 2025-10-21
_audit_creation_method
;
Olex2 1.5
(compiled 2025.07.13 svn.rb7424aed for OlexSys, GUI svn.r7314)
;
_audit_update_record
;
2025-11-26 deposited with the CCDC.	2026-05-26 downloaded from the CCDC.
;
_cell_angle_alpha 90
_cell_angle_beta 90
_cell_angle_gamma 90
_cell_formula_units_Z 4
_cell_length_a 7.7069(7)
_cell_length_b 18.5912(15)
_cell_length_c 28.355(2)
_cell_measurement_reflns_used 9999
_cell_measurement_temperature 150.00
_cell_measurement_theta_max 68.973
_cell_measurement_theta_min 2.842
_cell_volume 4062.7(6)
_computing_cell_refinement 'SAINT V8.40B (?, 2016)'
_computing_data_reduction 'SAINT V8.40B (?, 2016)'
_computing_molecular_graphics 'Olex2 1.5 (Dolomanov et al., 2009)'
_computing_publication_material 'Olex2 1.5 (Dolomanov et al., 2009)'
_computing_structure_refinement 'SHELXL 2018/3 (Sheldrick, 2015)'
_computing_structure_solution 'SHELXT 2018/2 (Sheldrick, 2018)'
_diffrn_ambient_temperature 150.00
_diffrn_measured_fraction_theta_full 0.981
_diffrn_measured_fraction_theta_max 0.969
_diffrn_measurement_device_type 'Bruker APEX-II CCD'
_diffrn_radiation_type CuK\a
_diffrn_radiation_wavelength 1.54184
_diffrn_reflns_av_R_equivalents 0.0544
_diffrn_reflns_av_unetI/netI 0.0370
_diffrn_reflns_Laue_measured_fraction_full 0.981
_diffrn_reflns_Laue_measured_fraction_max 0.969
_diffrn_reflns_limit_h_max 7
_diffrn_reflns_limit_h_min -8
_diffrn_reflns_limit_k_max 22
_diffrn_reflns_limit_k_min -21
_diffrn_reflns_limit_l_max 33
_diffrn_reflns_limit_l_min -34
_diffrn_reflns_number 41358
_diffrn_reflns_point_group_measured_fraction_full 0.969
_diffrn_reflns_point_group_measured_fraction_max 0.953
_diffrn_reflns_theta_full 67.684
_diffrn_reflns_theta_max 69.089
_diffrn_reflns_theta_min 2.842
_diffrn_source_current 1.0
_diffrn_source_power 0.05
_diffrn_source_voltage 50.0
_exptl_absorpt_coefficient_mu 16.413
_exptl_absorpt_correction_T_max 0.7532
_exptl_absorpt_correction_T_min 0.3949
_exptl_absorpt_correction_type multi-scan
_exptl_absorpt_process_details
;
SADABS-2016/2 (Bruker,2016/2) was used for absorption correction.
wR2(int) was 0.1492 before and 0.0841 after correction.
The Ratio of minimum to maximum transmission is 0.5243.
The \l/2 correction factor is Not present.
;
_exptl_crystal_colour yellow
_exptl_crystal_colour_primary yellow
_exptl_crystal_density_diffrn 2.066
_exptl_crystal_description needle
_exptl_crystal_F_000 2408
_exptl_crystal_size_max 0.08
_exptl_crystal_size_mid 0.06
_exptl_crystal_size_min 0.04
_refine_diff_density_max 0.720
_refine_diff_density_min -1.207
_refine_diff_density_rms 0.106
_refine_ls_abs_structure_details
;
 Refined as an inversion twin.
;
_refine_ls_abs_structure_Flack 0.194(15)
_refine_ls_extinction_method none
_refine_ls_goodness_of_fit_ref 1.061
_refine_ls_hydrogen_treatment constr
_refine_ls_matrix_type full
_refine_ls_number_parameters 492
_refine_ls_number_reflns 7227
_refine_ls_number_restraints 3
_refine_ls_restrained_S_all 1.060
_refine_ls_R_factor_all 0.0343
_refine_ls_R_factor_gt 0.0320
_refine_ls_shift/su_max 0.001
_refine_ls_shift/su_mean 0.000
_refine_ls_structure_factor_coef Fsqd
_refine_ls_weighting_details 'w=1/[\s^2^(Fo^2^)+(0.0307P)^2^+10.7678P] where P=(Fo^2^+2Fc^2^)/3'
_refine_ls_weighting_scheme calc
_refine_ls_wR_factor_gt 0.0782
_refine_ls_wR_factor_ref 0.0786
_reflns_Friedel_coverage 0.739
_reflns_Friedel_fraction_full 0.954
_reflns_Friedel_fraction_max 0.933
_reflns_number_gt 6989
_reflns_number_total 7227
_reflns_threshold_expression 'I > 2\s(I)'
_cod_data_source_file d6cc02281b2.cif
_cod_data_source_block cu_r_sme1_2_0m_a
_cod_database_code 7135845
_shelx_shelxl_version_number 2018/3
_shelx_space_group_comment
;
The symmetry employed for this shelxl refinement is uniquely defined
by the following loop, which should always be used as a source of
symmetry information in preference to the above space-group names.
They are only intended as comments.
;
_shelx_estimated_absorpt_t_max 0.560
_shelx_estimated_absorpt_t_min 0.353
_olex2_refinement_description
;
1. Twinned data refinement
 Scales: 0.806(15)
 0.194(15)
2. Fixed Uiso
 At 1.2 times of:
  All C(H) groups, All C(H,H) groups
 At 1.5 times of:
  All C(H,H,H) groups
3. Rigid bond restraints
 C4, C3, C2
 with sigma for 1-2 distances of 0.001 and sigma for 1-3 distances of 0.002
4.a Ternary CH refined with riding coordinates:
 C7(H7), C3(H3)
4.b Secondary CH2 refined with riding coordinates:
 C6(H6A,H6B), C2(H2A,H2B)
4.c Aromatic/amide H refined with riding coordinates:
 C32(H32), C11(H11), C24(H24), C19(H19), C20(H20), C34(H34), C33(H33), C21(H21)
4.d Idealised Me refined as rotating group:
 C16(H16A,H16B,H16C), C29(H29A,H29B,H29C), C8(H8A,H8B,H8C), C4(H4A,H4B,H4C)
;
_smtbx_masks_special_details
;
A solvent mask was calculated and 156 electrons were 
found in a volume of 736\%A^3^ in 1 void per unit cell. 
This is consistent with the presence of 
1[CH2Cl2] per Asymmetric Unit 
which account for 168 electrons 
per unit cell.
;
_smtbx_masks_void_probe_radius 1.2
_smtbx_masks_void_truncation_radius 1.2
_olex2_submission_special_instructions 'No special instructions were received'

loop_
_space_group_symop_operation_xyz
'x, y, z'
'-x+1/2, -y, z+1/2'
'-x, y+1/2, -z+1/2'
'x+1/2, -y+1/2, -z'

loop_
_atom_site_label
_atom_site_type_symbol
_atom_site_fract_x
_atom_site_fract_y
_atom_site_fract_z
_atom_site_U_iso_or_equiv
_atom_site_adp_type
_atom_site_occupancy
_atom_site_site_symmetry_order
_atom_site_calc_flag
_atom_site_refinement_flags_posn
_atom_site_refinement_flags_adp
_atom_site_refinement_flags_occupancy
_atom_site_disorder_assembly
_atom_site_disorder_group
Pt1 Pt 0.46802(5) 0.43812(2) 0.36561(2) 0.04655(11) Uani 1 1 d . . . . .
Pt2 Pt 0.14373(6) 0.46476(3) 0.41829(2) 0.05681(13) Uani 1 1 d . . . . .
S2 S 0.5840(4) 0.40287(17) 0.43873(10) 0.0657(7) Uani 1 1 d . . . . .
S4 S 0.0441(5) 0.3571(2) 0.38398(12) 0.0835(10) Uani 1 1 d . . . . .
S3 S 0.1983(7) 0.21571(18) 0.36651(13) 0.0982(14) Uani 1 1 d . . . . .
S1 S 0.4654(10) 0.3235(2) 0.52046(16) 0.124(2) Uani 1 1 d . . . . .
F1 F 0.2663(10) 0.3624(3) 0.2681(2) 0.0631(16) Uani 1 1 d . . . . .
F2 F 0.1822(10) 0.4248(4) 0.1872(2) 0.0727(19) Uani 1 1 d . . . . .
N3 N 0.5031(11) 0.5782(4) 0.3281(3) 0.0500(19) Uani 1 1 d . . . . .
F4 F 0.3071(10) 0.5202(4) 0.5265(2) 0.075(2) Uani 1 1 d . . . . .
F3 F 0.2480(11) 0.5653(4) 0.1727(2) 0.085(2) Uani 1 1 d . . . . .
F6 F 0.3533(14) 0.7646(4) 0.4941(3) 0.098(3) Uani 1 1 d . . . . .
N2 N 0.3782(13) 0.3321(4) 0.3598(3) 0.056(2) Uani 1 1 d . . . . .
N4 N 0.6276(13) 0.5852(4) 0.3967(3) 0.053(2) Uani 1 1 d . . . . .
N6 N 0.1163(13) 0.6045(5) 0.3779(3) 0.060(2) Uani 1 1 d . . . . .
F5 F 0.3878(13) 0.6525(4) 0.5529(3) 0.095(3) Uani 1 1 d . . . . .
C9 C 0.3876(11) 0.4686(5) 0.3006(3) 0.0436(19) Uani 1 1 d . . . . .
N7 N -0.0128(12) 0.5327(7) 0.3276(3) 0.069(3) Uani 1 1 d . . . . .
C22 C 0.2135(14) 0.5586(7) 0.4501(3) 0.056(2) Uani 1 1 d . . . . .
C15 C 0.5443(11) 0.5387(5) 0.3670(3) 0.0454(19) Uani 1 1 d . . . . .
N1 N 0.2418(17) 0.3976(5) 0.4699(4) 0.072(3) Uani 1 1 d . . . . .
C10 C 0.4173(13) 0.5420(5) 0.2897(3) 0.050(2) Uani 1 1 d . . . . .
C14 C 0.3068(13) 0.4319(6) 0.2638(3) 0.050(2) Uani 1 1 d . . . . .
C23 C 0.1921(13) 0.6197(6) 0.4222(4) 0.057(3) Uani 1 1 d . . . . .
C16 C 0.6983(15) 0.5701(7) 0.4430(4) 0.061(3) Uani 1 1 d . . . . .
H16A H 0.606309 0.551388 0.463477 0.092 Uiso 1 1 calc R U . . .
H16B H 0.745299 0.614483 0.456629 0.092 Uiso 1 1 calc R U . . .
H16C H 0.791034 0.534316 0.440256 0.092 Uiso 1 1 calc R U . . .
C17 C 0.6338(16) 0.6529(6) 0.3770(4) 0.058(3) Uani 1 1 d . . . . .
C28 C 0.0639(14) 0.5344(7) 0.3699(4) 0.062(3) Uani 1 1 d . . . . .
N5 N 0.5321(18) 0.7025(5) 0.3033(4) 0.080(3) Uani 1 1 d . . . . .
C7 C 0.508(2) 0.2728(5) 0.3524(4) 0.069(4) Uani 1 1 d . . . . .
H7 H 0.568485 0.262402 0.382931 0.083 Uiso 1 1 calc R U . . .
C18 C 0.5483(17) 0.6501(6) 0.3328(4) 0.060(3) Uani 1 1 d . . . . .
C32 C -0.063(2) 0.6302(12) 0.2632(5) 0.097(5) Uani 1 1 d . . . . .
H32 H -0.117487 0.601807 0.239622 0.117 Uiso 1 1 calc R U . . .
C11 C 0.3758(17) 0.5765(6) 0.2485(4) 0.062(3) Uani 1 1 d . . . . .
H11 H 0.401122 0.625938 0.243707 0.074 Uiso 1 1 calc R U . . .
C29 C -0.0929(19) 0.4718(9) 0.3036(4) 0.086(4) Uani 1 1 d . . . . .
H29A H -0.072276 0.427842 0.321788 0.128 Uiso 1 1 calc R U . . .
H29B H -0.042226 0.466620 0.272066 0.128 Uiso 1 1 calc R U . . .
H29C H -0.218063 0.480080 0.300761 0.128 Uiso 1 1 calc R U . . .
C12 C 0.2961(17) 0.5358(6) 0.2145(4) 0.062(3) Uani 1 1 d . . . . .
C31 C -0.0115(16) 0.6021(9) 0.3082(4) 0.078(4) Uani 1 1 d . . . . .
C24 C 0.2310(17) 0.6890(7) 0.4346(4) 0.066(3) Uani 1 1 d . . . . .
H24 H 0.211127 0.728417 0.413957 0.079 Uiso 1 1 calc R U . . .
C27 C 0.2826(17) 0.5734(7) 0.4947(4) 0.063(3) Uani 1 1 d . . . . .
C5 C 0.2220(17) 0.3102(6) 0.3695(4) 0.063(3) Uani 1 1 d . . . . .
N8 N 0.1032(19) 0.7156(8) 0.3338(4) 0.093(4) Uani 1 1 d . . . . .
C30 C 0.0724(17) 0.6470(9) 0.3393(4) 0.074(4) Uani 1 1 d . . . . .
C13 C 0.2628(16) 0.4648(6) 0.2211(4) 0.059(3) Uani 1 1 d . . . . .
C19 C 0.6965(19) 0.7184(7) 0.3927(4) 0.075(4) Uani 1 1 d . . . . .
H19 H 0.751428 0.724409 0.422469 0.090 Uiso 1 1 calc R U . . .
C1 C 0.410(2) 0.3803(6) 0.4727(4) 0.068(4) Uani 1 1 d . . . . .
C26 C 0.3249(17) 0.6419(7) 0.5090(4) 0.068(3) Uani 1 1 d . . . . .
C25 C 0.3010(19) 0.6980(7) 0.4791(5) 0.075(4) Uani 1 1 d . . . . .
C20 C 0.672(3) 0.7744(8) 0.3611(5) 0.104(6) Uani 1 1 d . . . . .
H20 H 0.709403 0.821214 0.369936 0.125 Uiso 1 1 calc R U . . .
C34 C 0.057(3) 0.7445(11) 0.2918(6) 0.113(7) Uani 1 1 d . . . . .
H34 H 0.080381 0.793659 0.285483 0.136 Uiso 1 1 calc R U . . .
C6 C 0.405(3) 0.2074(7) 0.3375(5) 0.098(6) Uani 1 1 d . . . . .
H6A H 0.464348 0.162700 0.347378 0.118 Uiso 1 1 calc R U . . .
H6B H 0.389936 0.206588 0.302833 0.118 Uiso 1 1 calc R U . . .
C33 C -0.027(3) 0.7022(13) 0.2575(6) 0.119(7) Uani 1 1 d . . . . .
H33 H -0.059425 0.724583 0.228737 0.143 Uiso 1 1 calc R U . . .
C21 C 0.599(3) 0.7658(8) 0.3196(6) 0.109(7) Uani 1 1 d . . . . .
H21 H 0.592446 0.806545 0.299479 0.130 Uiso 1 1 calc R U . . .
C3 C 0.143(3) 0.3594(10) 0.5040(5) 0.120(6) Uani 1 1 d . U . . .
H3 H 0.099828 0.314366 0.488705 0.144 Uiso 1 1 calc R U . . .
C2 C 0.253(4) 0.3374(13) 0.5453(7) 0.155(8) Uani 1 1 d . U . . .
H2A H 0.208948 0.292651 0.559801 0.186 Uiso 1 1 calc R U . . .
H2B H 0.256015 0.375777 0.569499 0.186 Uiso 1 1 calc R U . . .
C8 C 0.640(2) 0.2914(7) 0.3161(5) 0.082(4) Uani 1 1 d . . . . .
H8A H 0.581315 0.302986 0.286343 0.123 Uiso 1 1 calc R U . . .
H8B H 0.717685 0.250313 0.311219 0.123 Uiso 1 1 calc R U . . .
H8C H 0.707470 0.333019 0.326616 0.123 Uiso 1 1 calc R U . . .
C4 C -0.018(3) 0.4029(15) 0.5206(6) 0.164(9) Uani 1 1 d . U . . .
H4A H 0.015568 0.452830 0.526837 0.245 Uiso 1 1 calc R U . . .
H4B H -0.064951 0.381441 0.549541 0.245 Uiso 1 1 calc R U . . .
H4C H -0.107348 0.401904 0.495944 0.245 Uiso 1 1 calc R U . . .

loop_
_atom_site_aniso_label
_atom_site_aniso_U_11
_atom_site_aniso_U_22
_atom_site_aniso_U_33
_atom_site_aniso_U_23
_atom_site_aniso_U_13
_atom_site_aniso_U_12
Pt1 0.0423(2) 0.05371(19) 0.04366(19) -0.01068(16) -0.00403(17) 0.00400(17)
Pt2 0.0478(2) 0.0815(3) 0.0412(2) -0.01141(19) 0.00464(19) -0.0050(2)
S2 0.0667(19) 0.0784(17) 0.0520(14) -0.0099(12) -0.0154(13) 0.0106(14)
S4 0.066(2) 0.108(2) 0.0765(19) -0.0286(17) 0.0031(17) -0.030(2)
S3 0.157(4) 0.0755(18) 0.0620(17) -0.0093(16) 0.018(2) -0.044(2)
S1 0.200(6) 0.076(2) 0.095(3) 0.0346(19) -0.014(3) 0.023(3)
F1 0.078(5) 0.056(3) 0.056(3) -0.010(3) -0.012(3) -0.007(3)
F2 0.083(5) 0.075(4) 0.060(4) -0.011(3) -0.022(3) 0.007(4)
N3 0.040(5) 0.057(4) 0.053(4) -0.011(3) -0.002(4) -0.005(4)
F4 0.094(5) 0.082(4) 0.048(3) -0.013(3) -0.012(3) 0.014(4)
F3 0.100(6) 0.090(5) 0.066(4) 0.016(4) -0.020(4) 0.003(5)
F6 0.114(7) 0.073(5) 0.108(6) -0.027(4) -0.002(6) 0.008(5)
N2 0.071(6) 0.061(4) 0.036(4) -0.006(3) -0.009(4) 0.004(4)
N4 0.050(5) 0.058(5) 0.049(4) -0.016(3) 0.009(4) 0.002(4)
N6 0.044(5) 0.090(6) 0.046(5) -0.002(4) 0.006(4) 0.006(5)
F5 0.126(7) 0.080(4) 0.081(5) -0.039(4) -0.031(5) 0.032(5)
C9 0.026(4) 0.060(5) 0.045(5) -0.010(4) 0.001(4) -0.001(4)
N7 0.040(5) 0.124(8) 0.045(4) -0.002(5) -0.002(4) 0.028(6)
C22 0.052(6) 0.075(6) 0.041(5) -0.008(5) 0.000(4) 0.015(6)
C15 0.029(4) 0.059(5) 0.048(5) -0.006(4) 0.017(4) 0.002(4)
N1 0.092(9) 0.066(6) 0.059(6) 0.000(5) 0.001(6) -0.024(6)
C10 0.046(5) 0.058(5) 0.047(5) -0.008(4) 0.007(4) 0.007(4)
C14 0.047(6) 0.059(5) 0.044(5) -0.005(4) -0.003(4) 0.002(5)
C23 0.033(5) 0.092(8) 0.046(5) -0.006(5) 0.008(4) 0.017(5)
C16 0.055(7) 0.078(7) 0.052(6) -0.020(5) -0.002(5) 0.004(6)
C17 0.055(6) 0.066(6) 0.054(6) -0.015(5) 0.001(5) -0.007(5)
C28 0.040(5) 0.099(8) 0.048(5) -0.016(6) -0.007(5) 0.004(5)
N5 0.101(9) 0.067(5) 0.073(6) -0.004(5) 0.004(7) -0.029(6)
C7 0.100(11) 0.053(5) 0.055(6) -0.011(4) -0.030(7) 0.020(6)
C18 0.065(7) 0.058(6) 0.058(6) -0.010(5) 0.013(6) -0.013(6)
C32 0.058(9) 0.171(16) 0.063(8) 0.009(9) 0.003(7) 0.032(10)
C11 0.059(7) 0.070(7) 0.056(6) 0.006(5) 0.005(5) -0.012(6)
C29 0.073(9) 0.144(12) 0.040(6) -0.019(7) -0.003(5) -0.013(9)
C12 0.065(7) 0.069(6) 0.052(6) 0.009(5) 0.002(5) 0.000(6)
C31 0.039(7) 0.144(12) 0.051(6) 0.000(7) 0.011(5) 0.038(7)
C24 0.062(7) 0.070(7) 0.067(7) -0.011(5) 0.012(6) 0.011(6)
C27 0.064(7) 0.080(7) 0.045(5) -0.017(5) 0.003(5) 0.013(6)
C5 0.075(8) 0.067(6) 0.048(5) -0.009(5) 0.002(6) -0.029(6)
N8 0.091(10) 0.115(9) 0.075(7) 0.011(7) 0.012(7) 0.032(8)
C30 0.050(7) 0.119(11) 0.052(6) 0.009(7) 0.016(5) 0.030(7)
C13 0.059(7) 0.067(6) 0.050(5) -0.011(5) -0.003(5) 0.002(5)
C19 0.083(10) 0.076(7) 0.065(7) -0.018(6) 0.022(7) -0.025(7)
C1 0.110(12) 0.047(5) 0.047(6) 0.003(4) -0.007(6) -0.012(6)
C26 0.066(8) 0.076(7) 0.064(7) -0.028(6) 0.005(6) 0.013(6)
C25 0.081(10) 0.067(7) 0.075(8) -0.028(6) 0.015(7) 0.021(6)
C20 0.156(17) 0.076(8) 0.079(9) -0.016(7) 0.012(11) -0.047(10)
C34 0.119(15) 0.142(15) 0.079(10) 0.036(10) 0.010(10) 0.051(13)
C6 0.165(19) 0.054(6) 0.077(8) -0.003(6) -0.012(10) -0.016(9)
C33 0.101(14) 0.18(2) 0.073(10) 0.033(12) -0.008(10) 0.033(15)
C21 0.164(19) 0.076(8) 0.086(10) 0.000(7) -0.006(11) -0.059(11)
C3 0.170(15) 0.127(13) 0.064(8) 0.024(7) 0.004(8) -0.083(11)
C2 0.207(19) 0.165(18) 0.094(12) 0.078(13) 0.005(12) -0.047(16)
C8 0.073(9) 0.063(7) 0.111(10) -0.031(7) -0.031(9) 0.022(7)
C4 0.116(14) 0.30(3) 0.077(11) 0.046(14) 0.021(10) -0.069(13)

loop_
_atom_type_symbol
_atom_type_description
_atom_type_scat_dispersion_real
_atom_type_scat_dispersion_imag
_atom_type_scat_source
C C 0.0181 0.0091 'International Tables Vol C Tables 4.2.6.8 and 6.1.1.4'
H H 0.0000 0.0000 'International Tables Vol C Tables 4.2.6.8 and 6.1.1.4'
Cl Cl 0.3639 0.7018 'International Tables Vol C Tables 4.2.6.8 and 6.1.1.4'
F F 0.0727 0.0534 'International Tables Vol C Tables 4.2.6.8 and 6.1.1.4'
N N 0.0311 0.0180 'International Tables Vol C Tables 4.2.6.8 and 6.1.1.4'
Pt Pt -4.5932 6.9264 'International Tables Vol C Tables 4.2.6.8 and 6.1.1.4'
S S 0.3331 0.5567 'International Tables Vol C Tables 4.2.6.8 and 6.1.1.4'

loop_
_geom_angle_atom_site_label_1
_geom_angle_atom_site_label_2
_geom_angle_atom_site_label_3
_geom_angle
_geom_angle_site_symmetry_1
_geom_angle_site_symmetry_3
_geom_angle_publ_flag
S2 Pt1 Pt2 85.55(8) . . ?
N2 Pt1 Pt2 85.3(3) . . ?
N2 Pt1 S2 86.1(2) . . ?
C9 Pt1 Pt2 98.9(2) . . ?
C9 Pt1 S2 175.4(3) . . ?
C9 Pt1 N2 95.2(3) . . ?
C15 Pt1 Pt2 94.8(2) . . ?
C15 Pt1 S2 97.7(3) . . ?
C15 Pt1 N2 176.1(4) . . ?
C15 Pt1 C9 80.9(4) . . ?
S4 Pt2 Pt1 85.67(9) . . ?
C22 Pt2 Pt1 98.3(3) . . ?
C22 Pt2 S4 176.0(3) . . ?
C22 Pt2 N1 96.2(4) . . ?
N1 Pt2 Pt1 87.0(4) . . ?
N1 Pt2 S4 84.2(3) . . ?
C28 Pt2 Pt1 91.3(3) . . ?
C28 Pt2 S4 99.7(3) . . ?
C28 Pt2 C22 80.2(4) . . ?
C28 Pt2 N1 175.6(5) . . ?
C1 S2 Pt1 105.5(5) . . ?
C5 S4 Pt2 106.1(4) . . ?
C5 S3 C6 90.9(6) . . ?
C1 S1 C2 89.6(8) . . ?
C15 N3 C10 117.8(8) . . ?
C15 N3 C18 112.6(8) . . ?
C18 N3 C10 129.6(9) . . ?
C7 N2 Pt1 118.6(8) . . ?
C5 N2 Pt1 125.8(8) . . ?
C5 N2 C7 114.6(10) . . ?
C15 N4 C16 127.8(9) . . ?
C15 N4 C17 110.1(8) . . ?
C17 N4 C16 122.0(9) . . ?
C28 N6 C23 117.1(9) . . ?
C28 N6 C30 109.6(10) . . ?
C30 N6 C23 133.2(11) . . ?
C10 C9 Pt1 114.8(7) . . ?
C14 C9 Pt1 133.0(8) . . ?
C14 C9 C10 112.3(9) . . ?
C28 N7 C29 128.6(12) . . ?
C28 N7 C31 109.1(11) . . ?
C31 N7 C29 122.3(10) . . ?
C23 C22 Pt2 114.5(7) . . ?
C23 C22 C27 113.4(11) . . ?
C27 C22 Pt2 132.1(9) . . ?
N3 C15 Pt1 115.4(7) . . ?
N3 C15 N4 105.5(8) . . ?
N4 C15 Pt1 139.1(7) . . ?
C1 N1 Pt2 122.9(9) . . ?
C1 N1 C3 110.9(14) . . ?
C3 N1 Pt2 126.0(13) . . ?
C9 C10 N3 111.0(8) . . ?
C11 C10 N3 122.2(9) . . ?
C11 C10 C9 126.8(9) . . ?
F1 C14 C9 120.6(9) . . ?
F1 C14 C13 116.5(9) . . ?
C9 C14 C13 122.9(10) . . ?
C22 C23 N6 112.9(10) . . ?
C24 C23 N6 120.5(11) . . ?
C24 C23 C22 126.5(11) . . ?
N4 C16 H16A 109.5 . . ?
N4 C16 H16B 109.5 . . ?
N4 C16 H16C 109.5 . . ?
H16A C16 H16B 109.5 . . ?
H16A C16 H16C 109.5 . . ?
H16B C16 H16C 109.5 . . ?
N4 C17 C18 108.0(9) . . ?
N4 C17 C19 133.3(11) . . ?
C19 C17 C18 118.6(11) . . ?
N6 C28 Pt2 114.2(7) . . ?
N7 C28 Pt2 137.9(10) . . ?
N7 C28 N6 107.4(11) . . ?
C18 N5 C21 113.2(12) . . ?
N2 C7 H7 109.3 . . ?
N2 C7 C6 106.0(12) . . ?
C6 C7 H7 109.3 . . ?
C8 C7 N2 112.4(9) . . ?
C8 C7 H7 109.3 . . ?
C8 C7 C6 110.6(10) . . ?
N3 C18 C17 103.7(9) . . ?
N5 C18 N3 129.8(11) . . ?
N5 C18 C17 126.3(10) . . ?
C31 C32 H32 123.1 . . ?
C33 C32 H32 123.1 . . ?
C33 C32 C31 113.7(17) . . ?
C10 C11 H11 121.7 . . ?
C12 C11 C10 116.5(10) . . ?
C12 C11 H11 121.7 . . ?
N7 C29 H29A 109.5 . . ?
N7 C29 H29B 109.5 . . ?
N7 C29 H29C 109.5 . . ?
H29A C29 H29B 109.5 . . ?
H29A C29 H29C 109.5 . . ?
H29B C29 H29C 109.5 . . ?
F3 C12 C11 121.0(11) . . ?
F3 C12 C13 117.5(11) . . ?
C13 C12 C11 121.6(10) . . ?
N7 C31 C32 133.0(15) . . ?
C30 C31 N7 108.0(11) . . ?
C30 C31 C32 118.7(16) . . ?
C23 C24 H24 122.2 . . ?
C23 C24 C25 115.7(12) . . ?
C25 C24 H24 122.2 . . ?
F4 C27 C22 120.7(11) . . ?
F4 C27 C26 116.6(10) . . ?
C26 C27 C22 122.6(12) . . ?
S4 C5 S3 116.4(7) . . ?
N2 C5 S4 130.2(9) . . ?
N2 C5 S3 113.4(10) . . ?
C30 N8 C34 116.3(16) . . ?
C31 C30 N6 105.9(13) . . ?
N8 C30 N6 127.2(14) . . ?
N8 C30 C31 126.9(13) . . ?
F2 C13 C14 118.7(10) . . ?
C12 C13 F2 121.3(10) . . ?
C12 C13 C14 120.0(10) . . ?
C17 C19 H19 123.0 . . ?
C17 C19 C20 113.9(12) . . ?
C20 C19 H19 123.0 . . ?
S2 C1 S1 112.9(9) . . ?
N1 C1 S2 132.0(9) . . ?
N1 C1 S1 115.1(10) . . ?
F5 C26 C27 119.5(12) . . ?
F5 C26 C25 120.9(11) . . ?
C25 C26 C27 119.6(11) . . ?
F6 C25 C24 120.5(12) . . ?
C26 C25 F6 117.4(12) . . ?
C26 C25 C24 122.1(12) . . ?
C19 C20 H20 118.5 . . ?
C21 C20 C19 123.0(13) . . ?
C21 C20 H20 118.5 . . ?
N8 C34 H34 119.7 . . ?
N8 C34 C33 120.6(18) . . ?
C33 C34 H34 119.7 . . ?
S3 C6 H6A 110.6 . . ?
S3 C6 H6B 110.6 . . ?
C7 C6 S3 105.7(10) . . ?
C7 C6 H6A 110.6 . . ?
C7 C6 H6B 110.6 . . ?
H6A C6 H6B 108.7 . . ?
C32 C33 C34 123.7(16) . . ?
C32 C33 H33 118.1 . . ?
C34 C33 H33 118.1 . . ?
N5 C21 H21 117.6 . . ?
C20 C21 N5 124.7(14) . . ?
C20 C21 H21 117.6 . . ?
N1 C3 H3 107.5 . . ?
N1 C3 C2 111.3(18) . . ?
N1 C3 C4 111.9(16) . . ?
C2 C3 H3 107.5 . . ?
C2 C3 C4 111.0(17) . . ?
C4 C3 H3 107.5 . . ?
S1 C2 H2A 110.9 . . ?
S1 C2 H2B 110.9 . . ?
C3 C2 S1 104.4(14) . . ?
C3 C2 H2A 110.9 . . ?
C3 C2 H2B 110.9 . . ?
H2A C2 H2B 108.9 . . ?
C7 C8 H8A 109.5 . . ?
C7 C8 H8B 109.5 . . ?
C7 C8 H8C 109.5 . . ?
H8A C8 H8B 109.5 . . ?
H8A C8 H8C 109.5 . . ?
H8B C8 H8C 109.5 . . ?
C3 C4 H4A 109.5 . . ?
C3 C4 H4B 109.5 . . ?
C3 C4 H4C 109.5 . . ?
H4A C4 H4B 109.5 . . ?
H4A C4 H4C 109.5 . . ?
H4B C4 H4C 109.5 . . ?

loop_
_geom_bond_atom_site_label_1
_geom_bond_atom_site_label_2
_geom_bond_distance
_geom_bond_site_symmetry_2
_geom_bond_publ_flag
Pt1 Pt2 2.9535(6) . ?
Pt1 S2 2.351(3) . ?
Pt1 N2 2.095(9) . ?
Pt1 C9 2.025(9) . ?
Pt1 C15 1.960(9) . ?
Pt2 S4 2.354(3) . ?
Pt2 C22 2.036(12) . ?
Pt2 N1 2.065(11) . ?
Pt2 C28 1.984(12) . ?
S2 C1 1.705(15) . ?
S4 C5 1.676(14) . ?
S3 C5 1.768(11) . ?
S3 C6 1.80(2) . ?
S1 C1 1.769(12) . ?
S1 C2 1.80(3) . ?
F1 C14 1.335(12) . ?
F2 C13 1.365(12) . ?
N3 C15 1.362(12) . ?
N3 C10 1.441(12) . ?
N3 C18 1.388(13) . ?
F4 C27 1.352(13) . ?
F3 C12 1.357(12) . ?
F6 C25 1.371(15) . ?
N2 C7 1.506(14) . ?
N2 C5 1.300(15) . ?
N4 C15 1.369(12) . ?
N4 C16 1.448(13) . ?
N4 C17 1.378(14) . ?
N6 C23 1.412(14) . ?
N6 C28 1.382(15) . ?
N6 C30 1.392(15) . ?
F5 C26 1.349(13) . ?
C9 C10 1.418(14) . ?
C9 C14 1.394(13) . ?
N7 C28 1.339(13) . ?
N7 C29 1.458(17) . ?
N7 C31 1.403(18) . ?
C22 C23 1.395(16) . ?
C22 C27 1.400(14) . ?
N1 C1 1.337(18) . ?
N1 C3 1.423(17) . ?
C10 C11 1.370(14) . ?
C14 C13 1.398(14) . ?
C23 C24 1.369(17) . ?
C16 H16A 0.9800 . ?
C16 H16B 0.9800 . ?
C16 H16C 0.9800 . ?
C17 C18 1.418(16) . ?
C17 C19 1.383(15) . ?
N5 C18 1.289(15) . ?
N5 C21 1.366(16) . ?
C7 H7 1.0000 . ?
C7 C6 1.514(18) . ?
C7 C8 1.49(2) . ?
C32 H32 0.9500 . ?
C32 C31 1.433(18) . ?
C32 C33 1.38(3) . ?
C11 H11 0.9500 . ?
C11 C12 1.370(16) . ?
C29 H29A 0.9800 . ?
C29 H29B 0.9800 . ?
C29 H29C 0.9800 . ?
C12 C13 1.358(16) . ?
C31 C30 1.38(2) . ?
C24 H24 0.9500 . ?
C24 C25 1.382(18) . ?
C27 C26 1.375(17) . ?
N8 C30 1.306(19) . ?
N8 C34 1.356(18) . ?
C19 H19 0.9500 . ?
C19 C20 1.39(2) . ?
C26 C25 1.357(18) . ?
C20 H20 0.9500 . ?
C20 C21 1.31(2) . ?
C34 H34 0.9500 . ?
C34 C33 1.40(3) . ?
C6 H6A 0.9900 . ?
C6 H6B 0.9900 . ?
C33 H33 0.9500 . ?
C21 H21 0.9500 . ?
C3 H3 1.0000 . ?
C3 C2 1.50(3) . ?
C3 C4 1.56(3) . ?
C2 H2A 0.9900 . ?
C2 H2B 0.9900 . ?
C8 H8A 0.9800 . ?
C8 H8B 0.9800 . ?
C8 H8C 0.9800 . ?
C4 H4A 0.9800 . ?
C4 H4B 0.9800 . ?
C4 H4C 0.9800 . ?

loop_
_geom_torsion_atom_site_label_1
_geom_torsion_atom_site_label_2
_geom_torsion_atom_site_label_3
_geom_torsion_atom_site_label_4
_geom_torsion
_geom_torsion_site_symmetry_1
_geom_torsion_site_symmetry_2
_geom_torsion_site_symmetry_3
_geom_torsion_site_symmetry_4
_geom_torsion_publ_flag
Pt1 S2 C1 S1 159.0(5) . . . . ?
Pt1 S2 C1 N1 -21.0(13) . . . . ?
Pt1 N2 C7 C6 -166.1(8) . . . . ?
Pt1 N2 C7 C8 -45.2(11) . . . . ?
Pt1 N2 C5 S4 6.4(16) . . . . ?
Pt1 N2 C5 S3 -173.7(5) . . . . ?
Pt1 C9 C10 N3 1.2(10) . . . . ?
Pt1 C9 C10 C11 180.0(9) . . . . ?
Pt1 C9 C14 F1 0.5(15) . . . . ?
Pt1 C9 C14 C13 -179.9(8) . . . . ?
Pt2 S4 C5 S3 154.2(5) . . . . ?
Pt2 S4 C5 N2 -25.9(12) . . . . ?
Pt2 C22 C23 N6 3.5(11) . . . . ?
Pt2 C22 C23 C24 -179.1(9) . . . . ?
Pt2 C22 C27 F4 -3.2(18) . . . . ?
Pt2 C22 C27 C26 178.4(10) . . . . ?
Pt2 N1 C1 S2 -1.2(17) . . . . ?
Pt2 N1 C1 S1 178.7(5) . . . . ?
Pt2 N1 C3 C2 -160.1(14) . . . . ?
Pt2 N1 C3 C4 -35.3(19) . . . . ?
F1 C14 C13 F2 0.3(15) . . . . ?
F1 C14 C13 C12 178.5(11) . . . . ?
N3 C10 C11 C12 179.3(10) . . . . ?
F4 C27 C26 F5 0.3(18) . . . . ?
F4 C27 C26 C25 -179.0(12) . . . . ?
F3 C12 C13 F2 -0.8(18) . . . . ?
F3 C12 C13 C14 -178.9(10) . . . . ?
N2 C7 C6 S3 -31.3(11) . . . . ?
N4 C17 C18 N3 -2.8(13) . . . . ?
N4 C17 C18 N5 -177.8(13) . . . . ?
N4 C17 C19 C20 -178.5(15) . . . . ?
N6 C23 C24 C25 178.5(11) . . . . ?
F5 C26 C25 F6 4(2) . . . . ?
F5 C26 C25 C24 -177.7(12) . . . . ?
C9 C10 C11 C12 0.6(17) . . . . ?
C9 C14 C13 F2 -179.3(9) . . . . ?
C9 C14 C13 C12 -1.2(17) . . . . ?
N7 C31 C30 N6 -1.8(12) . . . . ?
N7 C31 C30 N8 178.7(12) . . . . ?
C22 C23 C24 C25 1.2(18) . . . . ?
C22 C27 C26 F5 178.7(11) . . . . ?
C22 C27 C26 C25 -1(2) . . . . ?
C15 N3 C10 C9 1.1(12) . . . . ?
C15 N3 C10 C11 -177.7(9) . . . . ?
C15 N3 C18 C17 3.9(12) . . . . ?
C15 N3 C18 N5 178.6(13) . . . . ?
C15 N4 C17 C18 0.9(13) . . . . ?
C15 N4 C17 C19 177.4(13) . . . . ?
N1 C3 C2 S1 -31(2) . . . . ?
C10 N3 C15 Pt1 -3.0(10) . . . . ?
C10 N3 C15 N4 178.3(8) . . . . ?
C10 N3 C18 C17 -178.1(10) . . . . ?
C10 N3 C18 N5 -3(2) . . . . ?
C10 C9 C14 F1 -179.0(8) . . . . ?
C10 C9 C14 C13 0.6(14) . . . . ?
C10 C11 C12 F3 179.2(10) . . . . ?
C10 C11 C12 C13 -1.2(19) . . . . ?
C14 C9 C10 N3 -179.2(8) . . . . ?
C14 C9 C10 C11 -0.4(15) . . . . ?
C23 N6 C28 Pt2 -10.3(12) . . . . ?
C23 N6 C28 N7 176.4(9) . . . . ?
C23 N6 C30 C31 -174.9(11) . . . . ?
C23 N6 C30 N8 5(2) . . . . ?
C23 C22 C27 F4 178.3(10) . . . . ?
C23 C22 C27 C26 -0.1(17) . . . . ?
C23 C24 C25 F6 176.5(11) . . . . ?
C23 C24 C25 C26 -1.9(19) . . . . ?
C16 N4 C15 Pt1 1.9(16) . . . . ?
C16 N4 C15 N3 -180.0(9) . . . . ?
C16 N4 C17 C18 -177.7(10) . . . . ?
C16 N4 C17 C19 -1(2) . . . . ?
C17 N4 C15 Pt1 -176.6(8) . . . . ?
C17 N4 C15 N3 1.5(11) . . . . ?
C17 C19 C20 C21 -1(3) . . . . ?
C28 N6 C23 C22 4.4(13) . . . . ?
C28 N6 C23 C24 -173.3(10) . . . . ?
C28 N6 C30 C31 1.5(12) . . . . ?
C28 N6 C30 N8 -179.0(12) . . . . ?
C28 N7 C31 C32 174.7(13) . . . . ?
C28 N7 C31 C30 1.4(12) . . . . ?
C7 N2 C5 S4 175.0(9) . . . . ?
C7 N2 C5 S3 -5.2(12) . . . . ?
C18 N3 C15 Pt1 175.1(7) . . . . ?
C18 N3 C15 N4 -3.5(11) . . . . ?
C18 N3 C10 C9 -176.7(10) . . . . ?
C18 N3 C10 C11 4.5(17) . . . . ?
C18 C17 C19 C20 -2.2(19) . . . . ?
C18 N5 C21 C20 -1(3) . . . . ?
C32 C31 C30 N6 -176.1(11) . . . . ?
C32 C31 C30 N8 4.3(19) . . . . ?
C11 C12 C13 F2 179.5(11) . . . . ?
C11 C12 C13 C14 1.4(19) . . . . ?
C29 N7 C28 Pt2 10.5(19) . . . . ?
C29 N7 C28 N6 -178.6(11) . . . . ?
C29 N7 C31 C32 -7(2) . . . . ?
C29 N7 C31 C30 179.7(10) . . . . ?
C31 N7 C28 Pt2 -171.4(9) . . . . ?
C31 N7 C28 N6 -0.5(12) . . . . ?
C31 C32 C33 C34 1(3) . . . . ?
C27 C22 C23 N6 -177.8(9) . . . . ?
C27 C22 C23 C24 -0.3(16) . . . . ?
C27 C26 C25 F6 -176.8(12) . . . . ?
C27 C26 C25 C24 2(2) . . . . ?
C5 S3 C6 C7 25.4(10) . . . . ?
C5 N2 C7 C6 24.5(13) . . . . ?
C5 N2 C7 C8 145.4(10) . . . . ?
N8 C34 C33 C32 -1(3) . . . . ?
C30 N6 C23 C22 -179.5(11) . . . . ?
C30 N6 C23 C24 2.9(18) . . . . ?
C30 N6 C28 Pt2 172.7(7) . . . . ?
C30 N6 C28 N7 -0.6(12) . . . . ?
C30 N8 C34 C33 3(2) . . . . ?
C19 C17 C18 N3 -180.0(11) . . . . ?
C19 C17 C18 N5 5(2) . . . . ?
C19 C20 C21 N5 3(4) . . . . ?
C1 S1 C2 C3 22.8(14) . . . . ?
C1 N1 C3 C2 25(2) . . . . ?
C1 N1 C3 C4 149.6(15) . . . . ?
C34 N8 C30 N6 176.3(13) . . . . ?
C34 N8 C30 C31 -4(2) . . . . ?
C6 S3 C5 S4 167.3(8) . . . . ?
C6 S3 C5 N2 -12.6(10) . . . . ?
C33 C32 C31 N7 -175.1(15) . . . . ?
C33 C32 C31 C30 -2.5(19) . . . . ?
C21 N5 C18 N3 -177.1(15) . . . . ?
C21 N5 C18 C17 -3(2) . . . . ?
C3 N1 C1 S2 174.1(11) . . . . ?
C3 N1 C1 S1 -6.0(14) . . . . ?
C2 S1 C1 S2 168.9(10) . . . . ?
C2 S1 C1 N1 -11.1(12) . . . . ?
C8 C7 C6 S3 -153.4(9) . . . . ?
C4 C3 C2 S1 -156.6(14) . . . . ?

loop_
_twin_individual_id
_twin_individual_mass_fraction_refined
1 0.806(15)
2 0.194(15)

loop_
_smtbx_masks_void_nr
_smtbx_masks_void_average_x
_smtbx_masks_void_average_y
_smtbx_masks_void_average_z
_smtbx_masks_void_volume
_smtbx_masks_void_count_electrons
_smtbx_masks_void_content
1 0.280 -0.044 0.375 184.2 38.6 '1 CH2Cl2'
2 0.220 0.044 0.875 184.2 36.7 '1 CH2Cl2'
3 -0.280 0.456 0.125 184.2 35.7 '1 CH2Cl2'
4 -0.220 0.544 0.625 184.2 36.0 '1 CH2Cl2'
